data_7714763
loop_
_publ_author_name
'Maryunina, Kseniya'
'Nigomedyanova, Daria'
'Morozov, Vitaly'
'Smirnova, Kristina'
'Letyagin, Gleb'
'Romanenko, Galina'
'Efimov, Nikolay'
'Bogomyakov, Artem'
'Ovcharenko, Victor'

_publ_section_title
;
 Ferrocenyl-substituted nitronyl nitroxide in the design of
 one-dimensional magnets.
;
_journal_issue 4
_journal_name_full 'Dalton transactions (Cambridge, England : 2003)'
_journal_page_first 1714
_journal_page_last 1721
_journal_paper_doi 10.1039/d3dt03858k
_journal_volume 53
_journal_year 2024
_chemical_formula_sum 'C27 H23 F12 Fe Mn N2 O6'
_chemical_formula_weight 810.26
_space_group_crystal_system monoclinic
_space_group_IT_number 14
_space_group_name_Hall '-P 2yn'
_space_group_name_H-M_alt 'P 1 21/n 1'
_atom_sites_solution_hydrogens geom
_audit_creation_method SHELXL-2018/3
_audit_update_record
;
2023-09-28 deposited with the CCDC.	2023-12-18 downloaded from the CCDC.
;
_cell_angle_alpha 90
_cell_angle_beta 97.424(2)
_cell_angle_gamma 90
_cell_formula_units_Z 4
_cell_length_a 14.3528(3)
_cell_length_b 15.6852(4)
_cell_length_c 14.5169(3)
_cell_measurement_reflns_used 4693
_cell_measurement_temperature 296(2)
_cell_measurement_theta_max 20.83
_cell_measurement_theta_min 2.50
_cell_volume 3240.74(13)
_computing_cell_refinement 'Bruker SAINT'
_computing_data_collection 'Bruker APEX2'
_computing_data_reduction 'Bruker SAINT'
_computing_molecular_graphics 'Bruker SHELXTL'
_computing_publication_material 'Bruker SHELXTL'
_computing_structure_refinement 'SHELXL-2018/3 (Sheldrick, 2018)'
_computing_structure_solution 'SHELXS-97 (Sheldrick, 2008)'
_diffrn_ambient_temperature 296(2)
_diffrn_measured_fraction_theta_full 0.998
_diffrn_measured_fraction_theta_max 0.983
_diffrn_measurement_device_type 'Bruker APEX-II CCD'
_diffrn_measurement_method '\f and \w scans'
_diffrn_radiation_type MoK\a
_diffrn_radiation_wavelength 0.71073
_diffrn_reflns_av_R_equivalents 0.0556
_diffrn_reflns_av_unetI/netI 0.0664
_diffrn_reflns_Laue_measured_fraction_full 0.998
_diffrn_reflns_Laue_measured_fraction_max 0.983
_diffrn_reflns_limit_h_max 19
_diffrn_reflns_limit_h_min -19
_diffrn_reflns_limit_k_max 20
_diffrn_reflns_limit_k_min -20
_diffrn_reflns_limit_l_max 18
_diffrn_reflns_limit_l_min -18
_diffrn_reflns_number 32684
_diffrn_reflns_point_group_measured_fraction_full 0.998
_diffrn_reflns_point_group_measured_fraction_max 0.983
_diffrn_reflns_theta_full 25.242
_diffrn_reflns_theta_max 28.296
_diffrn_reflns_theta_min 1.920
_exptl_absorpt_coefficient_mu 0.949
_exptl_absorpt_correction_type none
_exptl_crystal_colour black
_exptl_crystal_density_diffrn 1.661
_exptl_crystal_description prism
_exptl_crystal_F_000 1624
_exptl_crystal_size_max 0.22
_exptl_crystal_size_mid 0.03
_exptl_crystal_size_min 0.03
_refine_diff_density_max 0.469
_refine_diff_density_min -0.356
_refine_diff_density_rms 0.062
_refine_ls_extinction_method none
_refine_ls_goodness_of_fit_ref 1.008
_refine_ls_hydrogen_treatment constr
_refine_ls_matrix_type full
_refine_ls_number_parameters 523
_refine_ls_number_reflns 7917
_refine_ls_number_restraints 18
_refine_ls_restrained_S_all 1.049
_refine_ls_R_factor_all 0.1112
_refine_ls_R_factor_gt 0.0492
_refine_ls_shift/su_max 0.001
_refine_ls_shift/su_mean 0.000
_refine_ls_structure_factor_coef Fsqd
_refine_ls_weighting_details 'w=1/[\s^2^(Fo^2^)+(0.0540P)^2^+0.8374P] where P=(Fo^2^+2Fc^2^)/3'
_refine_ls_weighting_scheme calc
_refine_ls_wR_factor_gt 0.1075
_refine_ls_wR_factor_ref 0.1311
_reflns_Friedel_coverage 0.000
_reflns_number_gt 4339
_reflns_number_total 7917
_reflns_threshold_expression 'I > 2\s(I)'
_cod_data_source_file d3dt03858k2.cif
_cod_data_source_block 2219
_cod_depositor_comments 'Adding full bibliography for 7714760--7714766.cif.'
_cod_original_sg_symbol_H-M 'P 21/n'
_cod_database_code 7714763
_shelx_shelxl_version_number 2018/3
_shelx_space_group_comment
; 
The symmetry employed for this shelxl refinement is uniquely defined 
by the following loop, which should always be used as a source of 
symmetry information in preference to the above space-group names. 
They are only intended as comments. 
;

loop_
_space_group_symop_operation_xyz
'x, y, z'
'-x+1/2, y+1/2, -z+1/2'
'-x, -y, -z'
'x-1/2, -y-1/2, z-1/2'

loop_
_atom_site_label
_atom_site_type_symbol
_atom_site_fract_x
_atom_site_fract_y
_atom_site_fract_z
_atom_site_U_iso_or_equiv
_atom_site_adp_type
_atom_site_occupancy
_atom_site_site_symmetry_order
_atom_site_calc_flag
_atom_site_refinement_flags_posn
_atom_site_refinement_flags_adp
_atom_site_refinement_flags_occupancy
_atom_site_disorder_assembly
_atom_site_disorder_group
Mn Mn 0.79334(3) 0.66298(3) 0.28393(3) 0.03968(14) Uani 1 1 d . . . . .
O1 O 0.78038(15) 0.58784(14) 0.16088(15) 0.0524(6) Uani 1 1 d . . . . .
C1 C 0.8055(4) 0.5358(4) 0.0153(4) 0.0825(14) Uani 1 1 d . . . . .
F1 F 0.7287(9) 0.4919(13) 0.0128(10) 0.121(5) Uani 0.5 1 d . . P A 1
F2 F 0.7807(15) 0.6011(14) -0.0440(13) 0.148(9) Uani 0.5 1 d . . P A 1
F3 F 0.8609(11) 0.4824(11) -0.0180(13) 0.126(7) Uani 0.5 1 d . . P A 1
F1A F 0.7459(14) 0.5797(16) -0.0267(13) 0.161(11) Uani 0.5 1 d . . P A 2
F2A F 0.8741(12) 0.5248(12) -0.0374(12) 0.140(8) Uani 0.5 1 d . . P A 2
F3A F 0.7678(14) 0.4613(12) 0.0294(14) 0.174(8) Uani 0.5 1 d . . P A 2
C2 C 0.8432(2) 0.5717(2) 0.1115(2) 0.0493(8) Uani 1 1 d . . . . .
C3 C 0.9391(2) 0.5840(2) 0.1318(2) 0.0548(9) Uani 1 1 d . . . . .
H3A H 0.977567 0.571660 0.086613 0.066 Uiso 1 1 calc R U . . .
C4 C 0.9792(2) 0.6140(2) 0.2166(2) 0.0431(8) Uani 1 1 d . . . . .
C5 C 1.0862(3) 0.6196(3) 0.2326(3) 0.0705(11) Uani 1 1 d . . . . .
F4 F 1.1215(2) 0.5451(2) 0.2611(3) 0.1493(14) Uani 1 1 d . . . . .
F5 F 1.11760(18) 0.6728(2) 0.2983(2) 0.1244(12) Uani 1 1 d . . . . .
F6 F 1.12412(18) 0.6374(3) 0.15970(18) 0.1365(13) Uani 1 1 d . . . . .
O2 O 0.94047(15) 0.63508(13) 0.28542(14) 0.0449(5) Uani 1 1 d . . . . .
O3 O 0.66667(15) 0.72747(14) 0.30288(15) 0.0504(6) Uani 1 1 d . . . . .
C6 C 0.5397(3) 0.7793(4) 0.3724(4) 0.0715(12) Uani 1 1 d . . . . .
F7 F 0.4932(9) 0.7654(16) 0.2956(7) 0.119(7) Uani 0.5 1 d . . P B 1
F8 F 0.4967(11) 0.7430(16) 0.4348(13) 0.136(8) Uani 0.5 1 d . . P B 1
F9 F 0.5392(12) 0.8628(10) 0.387(2) 0.154(8) Uani 0.5 1 d . . P B 1
F7A F 0.4817(11) 0.7252(15) 0.3239(19) 0.174(10) Uani 0.5 1 d . . P B 2
F8A F 0.5074(14) 0.7906(15) 0.4492(12) 0.136(9) Uani 0.5 1 d . . P B 2
F9A F 0.5217(11) 0.8505(14) 0.3303(17) 0.146(8) Uani 0.5 1 d . . P B 2
C7 C 0.6419(2) 0.7507(2) 0.3787(2) 0.0477(8) Uani 1 1 d . . . . .
C8 C 0.6953(3) 0.7555(2) 0.4645(3) 0.0604(10) Uani 1 1 d . . . . .
H8A H 0.666441 0.773438 0.514927 0.072 Uiso 1 1 calc R U . . .
C9 C 0.7897(2) 0.7349(2) 0.4791(2) 0.0467(8) Uani 1 1 d . . . . .
C10 C 0.8432(3) 0.7456(3) 0.5771(3) 0.0680(11) Uani 1 1 d . . . . .
F10 F 0.7924(9) 0.7665(10) 0.6425(7) 0.106(5) Uani 0.5 1 d . . P C 1
F11 F 0.9109(13) 0.8006(12) 0.5750(13) 0.165(9) Uani 0.5 1 d . . P C 1
F12 F 0.8846(12) 0.6751(9) 0.6079(10) 0.128(8) Uani 0.5 1 d . . P C 1
F10A F 0.8116(10) 0.8135(10) 0.6181(8) 0.118(4) Uani 0.5 1 d . . P C 2
F11A F 0.9278(6) 0.7656(12) 0.5780(9) 0.110(6) Uani 0.5 1 d . . P C 2
F12A F 0.8371(17) 0.6810(10) 0.6246(9) 0.160(8) Uani 0.5 1 d . . P C 2
O4 O 0.83947(15) 0.70708(14) 0.42167(15) 0.0501(6) Uani 1 1 d . . . . .
Fe Fe 1.02788(3) 0.95187(3) 0.25353(3) 0.04821(16) Uani 1 1 d . . . . .
O1R O 0.82942(14) 0.76828(13) 0.19791(15) 0.0462(5) Uani 1 1 d . . . . .
N2R N 0.79008(17) 0.83934(15) 0.16918(17) 0.0381(6) Uani 1 1 d . . . . .
C3R C 0.7263(2) 0.8435(2) 0.0787(2) 0.0443(8) Uani 1 1 d . . . . .
C4R C 0.7907(3) 0.8337(3) 0.0034(2) 0.0677(11) Uani 1 1 d . . . . .
H4RA H 0.753839 0.835843 -0.056651 0.102 Uiso 1 1 calc R U . . .
H4RB H 0.835839 0.879170 0.008663 0.102 Uiso 1 1 calc R U . . .
H4RC H 0.822805 0.779991 0.010882 0.102 Uiso 1 1 calc R U . . .
C5R C 0.6543(2) 0.7731(2) 0.0724(3) 0.0616(10) Uani 1 1 d . . . . .
H5RA H 0.614442 0.776963 0.014118 0.092 Uiso 1 1 calc R U . . .
H5RB H 0.685704 0.718871 0.076521 0.092 Uiso 1 1 calc R U . . .
H5RC H 0.617065 0.778472 0.122400 0.092 Uiso 1 1 calc R U . . .
C6R C 0.6864(2) 0.9347(2) 0.0865(2) 0.0513(9) Uani 1 1 d . . . . .
C7R C 0.6697(4) 0.9845(3) -0.0025(3) 0.1057(19) Uani 1 1 d . . . . .
H7RA H 0.619808 0.958462 -0.043408 0.159 Uiso 1 1 calc R U . . .
H7RB H 0.652550 1.041977 0.010662 0.159 Uiso 1 1 calc R U . . .
H7RC H 0.725994 0.984970 -0.031754 0.159 Uiso 1 1 calc R U . . .
C8R C 0.5992(3) 0.9363(3) 0.1371(4) 0.0905(16) Uani 1 1 d . . . . .
H8RA H 0.547121 0.911333 0.098184 0.136 Uiso 1 1 calc R U . . .
H8RB H 0.611334 0.904405 0.193808 0.136 Uiso 1 1 calc R U . . .
H8RC H 0.584401 0.994204 0.150992 0.136 Uiso 1 1 calc R U . . .
N9R N 0.76435(18) 0.97454(15) 0.15139(17) 0.0397(6) Uani 1 1 d . . . . .
O10R O 0.77547(16) 1.05613(13) 0.15671(15) 0.0485(6) Uani 1 1 d . . . . .
C11R C 0.8181(2) 0.91694(19) 0.2024(2) 0.0357(7) Uani 1 1 d . . . . .
C12R C 0.8928(2) 0.9339(2) 0.2758(2) 0.0427(8) Uani 1 1 d . . . . .
C13R C 0.9530(2) 0.8716(2) 0.3253(2) 0.0583(10) Uani 1 1 d . . . . .
H13A H 0.948218 0.809677 0.317382 0.070 Uiso 1 1 calc R U . . .
C14R C 1.0199(3) 0.9154(3) 0.3877(2) 0.0668(11) Uani 1 1 d . . . . .
H14A H 1.070541 0.888934 0.429853 0.080 Uiso 1 1 calc R U . . .
C15R C 1.0036(3) 1.0024(3) 0.3774(3) 0.0650(11) Uani 1 1 d . . . . .
H15A H 1.041126 1.047316 0.411311 0.078 Uiso 1 1 calc R U . . .
C16R C 0.9261(2) 1.0162(2) 0.3083(2) 0.0565(9) Uani 1 1 d . . . . .
H16A H 0.899361 1.071475 0.287437 0.068 Uiso 1 1 calc R U . . .
C17R C 1.1138(7) 0.8859(5) 0.1807(7) 0.148(3) Uani 1 1 d . U . . .
H17A H 1.128327 0.824846 0.185521 0.178 Uiso 1 1 calc R U . . .
C18R C 1.1620(4) 0.9522(9) 0.2303(4) 0.153(4) Uani 1 1 d . . . . .
H18A H 1.217610 0.947227 0.276843 0.183 Uiso 1 1 calc R U . . .
C19R C 1.1179(7) 1.0278(6) 0.1962(6) 0.158(4) Uani 1 1 d . . . . .
H19A H 1.135980 1.086345 0.213927 0.190 Uiso 1 1 calc R U . . .
C20R C 1.0483(6) 1.0029(6) 0.1318(5) 0.129(2) Uani 1 1 d . U . . .
H20A H 1.004236 1.041775 0.095794 0.155 Uiso 1 1 calc R U . . .
C21R C 1.0479(4) 0.9230(5) 0.1218(4) 0.1098(18) Uani 1 1 d . U . . .
H21A H 1.002371 0.892004 0.078043 0.132 Uiso 1 1 calc R U . . .

loop_
_atom_site_aniso_label
_atom_site_aniso_U_11
_atom_site_aniso_U_22
_atom_site_aniso_U_33
_atom_site_aniso_U_23
_atom_site_aniso_U_13
_atom_site_aniso_U_12
Mn 0.0393(3) 0.0359(3) 0.0450(3) -0.0037(2) 0.0099(2) 0.0014(2)
O1 0.0422(13) 0.0525(14) 0.0639(15) -0.0185(11) 0.0121(12) -0.0057(11)
C1 0.069(3) 0.102(4) 0.075(3) -0.045(3) 0.002(3) 0.012(3)
F1 0.082(7) 0.163(16) 0.109(7) -0.070(9) -0.014(5) -0.037(8)
F2 0.24(2) 0.136(9) 0.050(4) -0.008(5) -0.027(9) -0.004(12)
F3 0.074(8) 0.165(11) 0.134(11) -0.106(9) -0.003(6) 0.038(8)
F1A 0.131(11) 0.23(3) 0.095(12) -0.075(13) -0.066(9) 0.107(15)
F2A 0.089(7) 0.25(2) 0.080(6) -0.100(10) 0.019(5) -0.016(11)
F3A 0.20(2) 0.116(10) 0.197(13) -0.090(8) -0.029(12) -0.034(11)
C2 0.048(2) 0.049(2) 0.051(2) -0.0149(16) 0.0087(17) 0.0039(16)
C3 0.039(2) 0.081(3) 0.045(2) -0.0138(18) 0.0090(16) 0.0095(18)
C4 0.0364(18) 0.0474(19) 0.0464(19) 0.0071(15) 0.0086(16) 0.0096(14)
C5 0.041(2) 0.117(4) 0.052(2) -0.007(2) 0.0027(19) 0.004(2)
F4 0.071(2) 0.170(3) 0.202(4) 0.031(3) -0.001(2) 0.062(2)
F5 0.0540(16) 0.220(4) 0.097(2) -0.057(2) 0.0010(15) -0.0287(19)
F6 0.0596(17) 0.283(4) 0.0719(17) -0.006(2) 0.0256(15) -0.056(2)
O2 0.0419(13) 0.0524(13) 0.0412(12) 0.0033(10) 0.0078(10) 0.0071(10)
O3 0.0484(14) 0.0543(14) 0.0490(14) -0.0031(11) 0.0088(11) 0.0107(11)
C6 0.052(3) 0.088(4) 0.075(3) -0.004(3) 0.014(3) 0.021(3)
F7 0.048(6) 0.24(2) 0.066(4) -0.030(8) -0.017(4) 0.043(9)
F8 0.050(4) 0.227(17) 0.140(19) 0.082(13) 0.049(9) 0.024(9)
F9 0.101(7) 0.086(7) 0.26(2) -0.024(12) -0.020(11) 0.061(5)
F7A 0.058(5) 0.180(13) 0.28(3) -0.089(14) 0.010(11) -0.014(7)
F8A 0.078(8) 0.25(2) 0.085(7) -0.021(14) 0.026(5) 0.069(12)
F9A 0.079(8) 0.147(16) 0.213(17) 0.063(14) 0.029(10) 0.054(9)
C7 0.043(2) 0.0447(19) 0.057(2) -0.0031(16) 0.0143(18) 0.0037(15)
C8 0.054(2) 0.074(3) 0.057(2) -0.0153(19) 0.0185(19) 0.0062(19)
C9 0.048(2) 0.0460(19) 0.047(2) -0.0106(15) 0.0093(17) -0.0025(16)
C10 0.063(3) 0.084(3) 0.059(3) -0.027(2) 0.011(2) -0.003(3)
F10 0.076(5) 0.190(15) 0.054(4) -0.024(6) 0.013(3) 0.032(8)
F11 0.217(19) 0.136(10) 0.126(8) -0.022(7) -0.038(11) -0.109(11)
F12 0.157(11) 0.124(12) 0.083(7) -0.043(7) -0.057(7) 0.075(11)
F10A 0.101(9) 0.154(10) 0.089(8) -0.084(7) -0.021(6) 0.039(7)
F11A 0.035(4) 0.207(18) 0.084(6) -0.048(8) -0.005(3) -0.005(6)
F12A 0.26(2) 0.137(14) 0.065(6) 0.037(8) -0.040(9) -0.081(13)
O4 0.0427(13) 0.0564(14) 0.0526(14) -0.0115(11) 0.0118(11) -0.0015(11)
Fe 0.0345(3) 0.0613(3) 0.0481(3) -0.0008(2) 0.0026(2) -0.0051(2)
O1R 0.0420(13) 0.0387(12) 0.0571(14) 0.0093(10) 0.0034(11) 0.0028(10)
N2R 0.0341(14) 0.0369(14) 0.0418(15) 0.0010(12) -0.0006(12) -0.0018(12)
C3R 0.0407(19) 0.0435(18) 0.0452(19) -0.0035(15) -0.0082(15) 0.0004(15)
C4R 0.072(3) 0.088(3) 0.044(2) -0.011(2) 0.0093(19) 0.006(2)
C5R 0.051(2) 0.050(2) 0.077(3) -0.0103(19) -0.0159(19) -0.0030(17)
C6R 0.049(2) 0.045(2) 0.054(2) -0.0062(16) -0.0147(17) 0.0035(16)
C7R 0.163(5) 0.063(3) 0.073(3) 0.005(2) -0.054(3) 0.019(3)
C8R 0.037(2) 0.077(3) 0.153(4) -0.048(3) -0.001(3) 0.004(2)
N9R 0.0396(15) 0.0338(14) 0.0445(15) -0.0028(11) 0.0006(12) 0.0007(11)
O10R 0.0533(14) 0.0346(12) 0.0592(14) -0.0040(10) 0.0128(12) -0.0015(10)
C11R 0.0297(16) 0.0394(17) 0.0376(17) -0.0009(14) 0.0024(13) -0.0006(13)
C12R 0.0359(17) 0.054(2) 0.0384(17) -0.0032(15) 0.0048(15) -0.0094(15)
C13R 0.053(2) 0.066(2) 0.052(2) 0.0177(19) -0.0084(18) -0.0162(19)
C14R 0.056(2) 0.088(3) 0.051(2) 0.014(2) -0.0143(19) -0.019(2)
C15R 0.050(2) 0.085(3) 0.058(2) -0.023(2) -0.0007(19) -0.016(2)
C16R 0.043(2) 0.063(2) 0.063(2) -0.0221(19) 0.0029(18) -0.0063(17)
C17R 0.148(4) 0.146(4) 0.167(5) 0.001(4) 0.086(4) 0.046(4)
C18R 0.032(3) 0.345(13) 0.083(4) 0.037(7) 0.014(3) 0.010(5)
C19R 0.181(8) 0.186(8) 0.128(6) -0.040(5) 0.097(6) -0.127(7)
C20R 0.137(4) 0.152(4) 0.106(4) 0.039(3) 0.050(3) 0.016(4)
C21R 0.096(3) 0.157(4) 0.083(3) -0.034(3) 0.035(3) -0.031(3)

loop_
_atom_type_symbol
_atom_type_description
_atom_type_scat_dispersion_real
_atom_type_scat_dispersion_imag
_atom_type_scat_source
C C 0.0033 0.0016 'International Tables Vol C Tables 4.2.6.8 and 6.1.1.4'
H H 0.0000 0.0000 'International Tables Vol C Tables 4.2.6.8 and 6.1.1.4'
O O 0.0106 0.0060 'International Tables Vol C Tables 4.2.6.8 and 6.1.1.4'
F F 0.0171 0.0103 'International Tables Vol C Tables 4.2.6.8 and 6.1.1.4'
Fe Fe 0.3463 0.8444 'International Tables Vol C Tables 4.2.6.8 and 6.1.1.4'
Mn Mn 0.3368 0.7283 'International Tables Vol C Tables 4.2.6.8 and 6.1.1.4'
N N 0.0061 0.0033 'International Tables Vol C Tables 4.2.6.8 and 6.1.1.4'

loop_
_geom_angle_atom_site_label_1
_geom_angle_atom_site_label_2
_geom_angle_atom_site_label_3
_geom_angle
_geom_angle_site_symmetry_1
_geom_angle_site_symmetry_3
_geom_angle_publ_flag
O1 Mn O3 112.84(9) . . ?
O1 Mn O4 161.25(9) . . ?
O3 Mn O4 83.79(8) . . ?
O1 Mn O2 82.83(8) . . ?
O3 Mn O2 161.37(9) . . ?
O4 Mn O2 82.62(8) . . ?
O1 Mn O1R 86.57(8) . . ?
O3 Mn O1R 89.09(8) . . ?
O4 Mn O1R 102.91(8) . . ?
O2 Mn O1R 81.61(8) . . ?
O1 Mn O10R 84.90(8) . 2_645 ?
O3 Mn O10R 82.88(8) . 2_645 ?
O4 Mn O10R 88.88(8) . 2_645 ?
O2 Mn O10R 109.49(8) . 2_645 ?
O1R Mn O10R 164.97(9) . 2_645 ?
C2 O1 Mn 127.1(2) . . ?
F3 C1 F1 102.0(11) . . ?
F1A C1 F3A 108.0(14) . . ?
F1A C1 F2A 108.2(14) . . ?
F3A C1 F2A 108.8(12) . . ?
F3 C1 F2 112.1(13) . . ?
F1 C1 F2 103.4(11) . . ?
F1A C1 C2 113.3(10) . . ?
F3 C1 C2 114.6(9) . . ?
F1 C1 C2 114.7(7) . . ?
F3A C1 C2 106.7(9) . . ?
F2A C1 C2 111.6(8) . . ?
F2 C1 C2 109.5(11) . . ?
O1 C2 C3 128.5(3) . . ?
O1 C2 C1 113.6(3) . . ?
C3 C2 C1 117.9(3) . . ?
C4 C3 C2 121.9(3) . . ?
O2 C4 C3 129.0(3) . . ?
O2 C4 C5 114.0(3) . . ?
C3 C4 C5 117.0(3) . . ?
F6 C5 F5 108.7(4) . . ?
F6 C5 F4 105.3(4) . . ?
F5 C5 F4 104.8(4) . . ?
F6 C5 C4 114.4(3) . . ?
F5 C5 C4 113.3(3) . . ?
F4 C5 C4 109.7(4) . . ?
C4 O2 Mn 125.7(2) . . ?
C7 O3 Mn 126.5(2) . . ?
F8A C6 F9A 102.9(11) . . ?
F7 C6 F8 107.6(12) . . ?
F8A C6 F7A 106.2(12) . . ?
F9A C6 F7A 103.3(11) . . ?
F7 C6 F9 107.7(11) . . ?
F8 C6 F9 108.1(11) . . ?
F7 C6 C7 113.7(7) . . ?
F8A C6 C7 116.4(10) . . ?
F9A C6 C7 114.7(8) . . ?
F8 C6 C7 111.8(10) . . ?
F7A C6 C7 112.1(9) . . ?
F9 C6 C7 107.8(8) . . ?
O3 C7 C8 128.4(3) . . ?
O3 C7 C6 114.4(3) . . ?
C8 C7 C6 117.2(3) . . ?
C7 C8 C9 123.1(3) . . ?
O4 C9 C8 127.9(3) . . ?
O4 C9 C10 113.4(3) . . ?
C8 C9 C10 118.7(3) . . ?
F12A C10 F11A 109.8(11) . . ?
F11 C10 F12 105.1(10) . . ?
F11 C10 F10 109.8(10) . . ?
F12 C10 F10 103.6(9) . . ?
F12A C10 F10A 110.8(10) . . ?
F11A C10 F10A 100.4(9) . . ?
F12A C10 C9 111.4(8) . . ?
F11A C10 C9 113.9(7) . . ?
F11 C10 C9 109.6(9) . . ?
F12 C10 C9 112.0(7) . . ?
F10 C10 C9 116.0(6) . . ?
F10A C10 C9 110.1(6) . . ?
C9 O4 Mn 127.2(2) . . ?
C20R Fe C18R 66.1(3) . . ?
C20R Fe C17R 64.6(3) . . ?
C18R Fe C17R 40.8(3) . . ?
C20R Fe C19R 38.9(3) . . ?
C18R Fe C19R 40.9(3) . . ?
C17R Fe C19R 67.5(3) . . ?
C20R Fe C21R 36.6(2) . . ?
C18R Fe C21R 65.4(3) . . ?
C17R Fe C21R 38.3(3) . . ?
C19R Fe C21R 64.2(3) . . ?
C20R Fe C16R 110.1(2) . . ?
C18R Fe C16R 145.8(4) . . ?
C17R Fe C16R 170.7(4) . . ?
C19R Fe C16R 113.7(3) . . ?
C21R Fe C16R 133.0(3) . . ?
C20R Fe C12R 116.7(3) . . ?
C18R Fe C12R 172.2(4) . . ?
C17R Fe C12R 132.6(3) . . ?
C19R Fe C12R 145.7(4) . . ?
C21R Fe C12R 112.07(19) . . ?
C16R Fe C12R 41.52(13) . . ?
C20R Fe C13R 148.4(3) . . ?
C18R Fe C13R 132.4(3) . . ?
C17R Fe C13R 110.6(3) . . ?
C19R Fe C13R 171.8(4) . . ?
C21R Fe C13R 119.8(2) . . ?
C16R Fe C13R 69.49(16) . . ?
C12R Fe C13R 41.43(13) . . ?
C20R Fe C15R 133.4(3) . . ?
C18R Fe C15R 115.3(3) . . ?
C17R Fe C15R 148.3(4) . . ?
C19R Fe C15R 109.1(2) . . ?
C21R Fe C15R 169.8(3) . . ?
C16R Fe C15R 40.82(14) . . ?
C12R Fe C15R 68.69(13) . . ?
C13R Fe C15R 68.00(16) . . ?
C20R Fe C14R 170.8(3) . . ?
C18R Fe C14R 109.6(2) . . ?
C17R Fe C14R 118.0(3) . . ?
C19R Fe C14R 132.5(3) . . ?
C21R Fe C14R 150.4(3) . . ?
C16R Fe C14R 68.48(17) . . ?
C12R Fe C14R 68.72(14) . . ?
C13R Fe C14R 40.49(14) . . ?
C15R Fe C14R 39.80(16) . . ?
N2R O1R Mn 135.52(17) . . ?
O1R N2R C11R 124.3(2) . . ?
O1R N2R C3R 120.7(2) . . ?
C11R N2R C3R 113.1(2) . . ?
N2R C3R C5R 110.9(3) . . ?
N2R C3R C4R 105.3(3) . . ?
C5R C3R C4R 110.8(3) . . ?
N2R C3R C6R 99.5(2) . . ?
C5R C3R C6R 115.1(3) . . ?
C4R C3R C6R 114.1(3) . . ?
N9R C6R C7R 110.2(3) . . ?
N9R C6R C8R 106.3(3) . . ?
C7R C6R C8R 110.7(4) . . ?
N9R C6R C3R 100.3(2) . . ?
C7R C6R C3R 115.9(3) . . ?
C8R C6R C3R 112.5(3) . . ?
O10R N9R C11R 125.1(3) . . ?
O10R N9R C6R 121.8(2) . . ?
C11R N9R C6R 113.1(2) . . ?
N9R O10R Mn 136.67(18) . 2_655 ?
N9R C11R N2R 106.6(2) . . ?
N9R C11R C12R 127.1(3) . . ?
N2R C11R C12R 126.3(3) . . ?
C13R C12R C16R 107.2(3) . . ?
C13R C12R C11R 126.1(3) . . ?
C16R C12R C11R 126.6(3) . . ?
C13R C12R Fe 69.39(19) . . ?
C16R C12R Fe 69.08(18) . . ?
C11R C12R Fe 123.1(2) . . ?
C14R C13R C12R 107.8(3) . . ?
C14R C13R Fe 70.5(2) . . ?
C12R C13R Fe 69.18(18) . . ?
C15R C14R C13R 108.5(3) . . ?
C15R C14R Fe 69.7(2) . . ?
C13R C14R Fe 69.02(19) . . ?
C14R C15R C16R 109.4(3) . . ?
C14R C15R Fe 70.5(2) . . ?
C16R C15R Fe 69.01(19) . . ?
C15R C16R C12R 107.1(3) . . ?
C15R C16R Fe 70.2(2) . . ?
C12R C16R Fe 69.40(18) . . ?
C21R C17R C18R 105.6(7) . . ?
C21R C17R Fe 71.2(4) . . ?
C18R C17R Fe 69.0(3) . . ?
C17R C18R C19R 106.0(6) . . ?
C17R C18R Fe 70.2(3) . . ?
C19R C18R Fe 70.2(3) . . ?
C20R C19R C18R 105.2(7) . . ?
C20R C19R Fe 69.7(3) . . ?
C18R C19R Fe 68.8(3) . . ?
C21R C20R C19R 111.3(8) . . ?
C21R C20R Fe 72.8(4) . . ?
C19R C20R Fe 71.4(3) . . ?
C20R C21R C17R 111.8(7) . . ?
C20R C21R Fe 70.6(4) . . ?
C17R C21R Fe 70.5(4) . . ?

loop_
_geom_bond_atom_site_label_1
_geom_bond_atom_site_label_2
_geom_bond_distance
_geom_bond_site_symmetry_2
_geom_bond_publ_flag
Mn O1 2.128(2) . ?
Mn O3 2.129(2) . ?
Mn O4 2.139(2) . ?
Mn O2 2.154(2) . ?
Mn O1R 2.173(2) . ?
Mn O10R 2.179(2) 2_645 ?
O1 C2 1.249(4) . ?
C1 F1A 1.201(15) . ?
C1 F3 1.292(14) . ?
C1 F1 1.296(16) . ?
C1 F3A 1.31(2) . ?
C1 F2A 1.334(16) . ?
C1 F2 1.355(19) . ?
C1 C2 1.538(5) . ?
C2 C3 1.384(5) . ?
C3 C4 1.373(4) . ?
C4 O2 1.250(3) . ?
C4 C5 1.525(5) . ?
C5 F6 1.283(4) . ?
C5 F5 1.303(5) . ?
C5 F4 1.319(5) . ?
O3 C7 1.254(4) . ?
C6 F7 1.242(11) . ?
C6 F8A 1.274(14) . ?
C6 F9A 1.283(16) . ?
C6 F8 1.292(15) . ?
C6 F7A 1.326(17) . ?
C6 F9 1.327(18) . ?
C6 C7 1.525(5) . ?
C7 C8 1.377(5) . ?
C8 C9 1.383(5) . ?
C9 O4 1.246(4) . ?
C9 C10 1.536(5) . ?
C10 F12A 1.235(13) . ?
C10 F11A 1.253(11) . ?
C10 F11 1.303(15) . ?
C10 F12 1.306(13) . ?
C10 F10 1.311(12) . ?
C10 F10A 1.328(13) . ?
Fe C20R 1.995(6) . ?
Fe C18R 1.997(5) . ?
Fe C17R 2.012(6) . ?
Fe C19R 2.015(5) . ?
Fe C21R 2.021(5) . ?
Fe C16R 2.021(3) . ?
Fe C12R 2.025(3) . ?
Fe C13R 2.028(3) . ?
Fe C15R 2.036(4) . ?
Fe C14R 2.048(4) . ?
O1R N2R 1.294(3) . ?
N2R C11R 1.351(4) . ?
N2R C3R 1.502(4) . ?
C3R C5R 1.507(4) . ?
C3R C4R 1.528(5) . ?
C3R C6R 1.550(4) . ?
C6R N9R 1.503(4) . ?
C6R C7R 1.503(5) . ?
C6R C8R 1.532(5) . ?
N9R O10R 1.291(3) . ?
N9R C11R 1.346(4) . ?
C11R C12R 1.435(4) . ?
C12R C13R 1.434(5) . ?
C12R C16R 1.434(4) . ?
C13R C14R 1.410(5) . ?
C14R C15R 1.390(5) . ?
C15R C16R 1.415(5) . ?
C17R C21R 1.325(9) . ?
C17R C18R 1.397(10) . ?
C18R C19R 1.403(10) . ?
C19R C20R 1.335(9) . ?
C20R C21R 1.261(8) . ?
